data_1519063
loop_
_publ_author_name
'D. Riou'
'P. Baltazar'
'G. Ferey'

_publ_section_title
;
 Hybrid open-frameworks: synthesis and structures of four
 vanado-alkyldiphosphonates with occluded potassium cations
;
_journal_name_full 'Solid State Sciences'
_journal_page_first 127
_journal_page_last 134
_journal_volume 2
_journal_year 1998
_chemical_formula_sum 'C3 H13 K O12 P2 V2'
_chemical_formula_weight 443
_space_group_IT_number 15
_symmetry_cell_setting monoclinic
_symmetry_Int_Tables_number 15
_symmetry_space_group_name_Hall '-C 2yc'
_symmetry_space_group_name_H-M 'C 1 2/c 1'
_cell_angle_alpha 90
_cell_angle_beta 98.99(1)
_cell_angle_gamma 90
_cell_formula_units_Z 8
_cell_length_a 14.4939(1)
_cell_length_b 10.2595(2)
_cell_length_c 18.6782(3)
_cell_volume 2743.33(10)
_diffrn_ambient_temperature 293
_diffrn_radiation_probe x-ray
_diffrn_radiation_type MoK\a
_diffrn_radiation_wavelength 0.71073
_exptl_absorpt_coefficient_mu 1.95
_exptl_crystal_density_diffrn 2.151
_refine_ls_number_reflns 3578
_refine_ls_R_factor_gt 0.0666
_refine_ls_wR_factor_gt 0.2016
_cod_data_source_file SSS-2000-2-127-134-4.cif
_cod_data_source_block MIL-7K(HT)
_cod_original_sg_symbol_H-M 'C 2/c'
_cod_database_code 1519063

loop_
_symmetry_equiv_pos_site_id
_symmetry_equiv_pos_as_xyz
1 x,y,z
2 -x,y,1/2-z
3 -x,-y,-z
4 x,-y,1/2+z
5 1/2+x,1/2+y,z
6 1/2-x,1/2+y,1/2-z
7 1/2-x,1/2-y,-z
8 1/2+x,1/2-y,1/2+z

loop_
_atom_site_label
_atom_site_type_symbol
_atom_site_thermal_displace_type
_atom_site_fract_x
_atom_site_fract_y
_atom_site_fract_z
_atom_site_occupancy
_atom_site_U_iso_or_equiv
_atom_site_calc_flag
_atom_site_refinement_flags
_atom_site_disorder_assembly
_atom_site_disorder_group
V1 V Uiso 0.15490(10) 0.88400(10) 0.08720(10) 1.000 0.0200(10) . . . .
V2 V Uiso 0.26300(10) 0.44570(10) 0.21940(10) 1.000 0.0260(10) . . . .
P1 P Uiso 0.28260(10) 0.62360(10) 0.07600(10) 1.000 0.0190(10) . . . .
P2 P Uiso 0.33520(10) 0.66660(10) 0.33160(10) 1.000 0.190(10) . . . .
O1 O Uiso 0.2914(3) 0.5761(4) -0.0001(2) 1.000 0.0290(10) . . . .
O2 O Uiso 0.2579(3) 0.7690(4) 0.3253(2) 1.000 0.0280(10) . . . .
O3 O Uiso 0.3205(3) 0.5710(3) 0.3920(2) 1.000 0.0270(10) . . . .
O4 O Uiso 0.2852(3) 0.5023(3) 0.1234(2) 1.000 0.0270(10) . . . .
O5 O Uiso 0.3383(3) 0.5964(4) 0.2599(2) 1.000 0.0280(10) . . . .
O6 O Uiso 0.1922(3) 0.6999(3) 0.0765(2) 1.000 0.0270(10) . . . .
O7 O Uiso 0.0445(3) 0.8723(4) 0.0674(3) 1.000 0.0400(10) . . . .
O8 O Uiso 0.3101(4) 0.3510(4) 0.3092(2) 1.000 0.0410(10) . . . .
O9 O Uiso 0.1611(4) 0.4921(5) 0.2281(3) 1.000 0.0490(10) . . . .
C1 C Uiso 0.3796(4) 0.7283(5) 0.1086(3) 1.000 0.0250(10) . . . .
C2 C Uiso 0.4453(3) 0.7473(5) 0.3564(3) 1.000 0.0260(10) . . . .
C3 C Uiso 0.4716(4) 0.6545(5) 0.1247(3) 1.000 0.0280(10) . . . .
OW1 O Uiso 0.4373(10) 0.3555(12) 0.2041(9) 1.000 0.153(5) . . . .
OW2 O Uiso 0.3828(9) 0.1093(9) 0.1286(10) 1.000 0.169(7) . . . .
OW3 O Uiso 0.5116(10) 0.0837(16) 0.0648(12) 1.000 0.229(10) . . . .
K1 K Uiso 0.3438(4) 0.3059(4) 0.0425(3) 1.000 0.159(2) . . . .

loop_
_geom_angle_atom_site_label_1
_geom_angle_atom_site_label_2
_geom_angle_atom_site_label_3
_geom_angle
_geom_angle_site_symmetry_1
_geom_angle_site_symmetry_2
_geom_angle_site_symmetry_3
_geom_angle_publ_flag
O6 V1 O7 100.7(2) . . . yes
O3 V1 O6 154.1(2) 6_555 . . yes
O6 V1 O8 84.38(17) . . 6_555 yes
O1 V1 O6 88.01(18) 7_565 . . yes
O3 V1 O7 105.2(2) 6_555 . . yes
O7 V1 O8 108.3(3) . . 6_555 yes
O1 V1 O7 109.9(3) 7_565 . . yes
O3 V1 O8 87.86(17) 6_555 . 6_555 yes
O1 V1 O3 82.95(17) 7_565 . 6_555 yes
O1 V1 O8 141.9(2) 7_565 . 6_555 yes
O4 V2 O5 87.62(16) . . . yes
O4 V2 O8 147.4(2) . . . yes
O4 V2 O9 107.1(2) . . . yes
O2 V2 O4 85.55(16) 6_545 . . yes
O5 V2 O8 87.86(19) . . . yes
O5 V2 O9 101.2(2) . . . yes
O2 V2 O5 155.4(2) 6_545 . . yes
O8 V2 O9 105.4(3) . . . yes
O2 V2 O8 85.29(17) 6_545 . . yes
O2 V2 O9 103.4(2) 6_545 . . yes
O1 P1 O4 106.4(2) . . . yes
O1 P1 O6 111.5(2) . . . yes
O1 P1 C1 109.4(3) . . . yes
O4 P1 O6 111.0(2) . . . yes
O4 P1 C1 110.1(2) . . . yes
O6 P1 C1 108.5(2) . . . yes
O2 P2 O3 108.2(2) . . . yes
O2 P2 O5 112.3(2) . . . yes
O2 P2 C2 108.4(2) . . . yes
O3 P2 O5 111.7(2) . . . yes
O3 P2 C2 109.0(3) . . . yes
O5 P2 C2 107.3(3) . . . yes
V1 O1 P1 144.2(3) 7_565 . . yes
V2 O2 P2 135.9(3) 6_555 . . yes
V1 O3 P2 136.3(2) 6_545 . . yes
V2 O4 P1 141.4(2) . . . yes
V2 O5 P2 128.0(3) . . . yes
V1 O6 P1 137.4(2) . . . yes
V1 O8 V2 139.6(2) 6_545 . . yes
P1 C1 C3 112.6(4) . . . yes
P2 C2 C3 114.1(4) . . 2_655 yes
C1 C3 C2 111.7(4) . . 2_655 no

loop_
_geom_bond_atom_site_label_1
_geom_bond_atom_site_label_2
_geom_bond_distance
_geom_bond_site_symmetry_1
_geom_bond_site_symmetry_2
_geom_bond_publ_flag
V1 O6 1.983(3) . . yes
V1 O7 1.590(5) . . yes
V1 O3 1.979(3) . 6_555 yes
V1 O8 1.952(4) . 6_555 yes
V1 O1 1.953(4) . 7_565 yes
V2 O4 1.959(4) . . yes
V2 O5 1.974(4) . . yes
V2 O8 1.966(4) . . yes
V2 O9 1.584(6) . . yes
V2 O2 1.999(4) . 6_545 yes
P1 O1 1.527(4) . . yes
P1 O4 1.524(4) . . yes
P1 O6 1.528(4) . . yes
P1 C1 1.798(6) . . yes
P2 O2 1.527(4) . . yes
P2 O3 1.535(4) . . yes
P2 O5 1.527(4) . . yes
P2 C2 1.793(5) . . yes
C1 C3 1.522(8) . . no
C2 C3 1.533(7) . 2_655 no

loop_
_geom_torsion_atom_site_label_1
_geom_torsion_atom_site_label_2
_geom_torsion_atom_site_label_3
_geom_torsion_atom_site_label_4
_geom_torsion
_geom_torsion_site_symmetry_1
_geom_torsion_site_symmetry_2
_geom_torsion_site_symmetry_3
_geom_torsion_site_symmetry_4
_geom_torsion_publ_flag
O7 V1 O6 P1 171.0(4) . . . . no
O3 V1 O6 P1 -8.2(7) 6_555 . . . no
O8 V1 O6 P1 -81.4(4) 6_555 . . . no
O1 V1 O6 P1 61.2(4) 7_565 . . . no
O6 V1 O3 P2 -110.2(5) . . 6_555 6_555 no
O7 V1 O3 P2 70.7(4) . . 6_555 6_555 no
O6 V1 O8 V2 151.7(5) . . 6_555 6_555 no
O7 V1 O8 V2 -108.9(5) . . 6_555 6_555 no
O6 V1 O1 P1 42.2(5) . . 7_565 7_565 no
O7 V1 O1 P1 -58.4(5) . . 7_565 7_565 no
O5 V2 O4 P1 -47.4(4) . . . . no
O8 V2 O4 P1 -129.7(4) . . . . no
O9 V2 O4 P1 53.6(5) . . . . no
O2 V2 O4 P1 156.3(4) 6_545 . . . no
O4 V2 O5 P2 156.1(3) . . . . no
O8 V2 O5 P2 -56.2(3) . . . . no
O9 V2 O5 P2 49.1(4) . . . . no
O2 V2 O5 P2 -130.0(4) 6_545 . . . no
O4 V2 O8 V1 117.3(4) . . . 6_545 no
O5 V2 O8 V1 35.1(5) . . . 6_545 no
O9 V2 O8 V1 -66.0(5) . . . 6_545 no
O2 V2 O8 V1 -168.6(5) 6_545 . . 6_545 no
O4 V2 O2 P2 -126.5(4) . . 6_545 6_545 no
O5 V2 O2 P2 159.2(4) . . 6_545 6_545 no
O8 V2 O2 P2 84.8(4) . . 6_545 6_545 no
O9 V2 O2 P2 -19.9(4) . . 6_545 6_545 no
O4 P1 O1 V1 -143.1(4) . . . 7_565 no
O6 P1 O1 V1 95.8(5) . . . 7_565 no
C1 P1 O1 V1 -24.2(5) . . . 7_565 no
O1 P1 O4 V2 -168.5(4) . . . . no
O6 P1 O4 V2 -47.1(5) . . . . no
C1 P1 O4 V2 73.2(5) . . . . no
O1 P1 O6 V1 -107.8(4) . . . . no
O4 P1 O6 V1 133.8(3) . . . . no
C1 P1 O6 V1 12.7(4) . . . . no
O1 P1 C1 C3 -69.8(4) . . . . no
O4 P1 C1 C3 46.7(5) . . . . no
O6 P1 C1 C3 168.4(4) . . . . no
O3 P2 O2 V2 163.2(3) . . . 6_555 no
O5 P2 O2 V2 -73.1(4) . . . 6_555 no
C2 P2 O2 V2 45.2(4) . . . 6_555 no
O2 P2 O3 V1 149.2(3) . . . 6_545 no
O5 P2 O3 V1 25.2(5) . . . 6_545 no
C2 P2 O3 V1 -93.2(4) . . . 6_545 no
O2 P2 O5 V2 -83.8(3) . . . . no
O3 P2 O5 V2 37.9(4) . . . . no
C2 P2 O5 V2 157.3(3) . . . . no
O2 P2 C2 C3 171.7(4) . . . 2_655 no
O3 P2 C2 C3 54.2(4) . . . 2_655 no
O5 P2 C2 C3 -66.9(4) . . . 2_655 no
P1 C1 C3 C2 173.2(4) . . . 2_655 no
P2 C2 C3 C1 176.5(4) . . 2_655 2_655 no
